data_2240284
loop_
_publ_author_name
'Mendoza, Mar\'ia de los Angeles'
'Bern\`es, Sylvain'
'Mendoza-D\'iaz, Guillermo'

_publ_section_title
;
 Coordination of bis(pyrazol-1-yl)amine to palladium(II): influence of the
 co-ligands and counter-ions on the molecular and crystal structures
;
_journal_coeditor_code WM5076
_journal_issue 1
_journal_name_full 'Acta Crystallographica Section E'
_journal_page_first 22
_journal_page_last 27
_journal_paper_doi 10.1107/S205698901402595X
_journal_volume 71
_journal_year 2015
_chemical_formula_iupac '[Pd (N3) (C14 H23 N5)] N3, H2 O'
_chemical_formula_moiety 'C14 H23 N8 Pd +, N3 -, H2 O'
_chemical_formula_sum 'C14 H25 N11 O Pd'
_chemical_formula_weight 469.85
_chemical_name_systematic
;
Azido{bis[2-(3,5-dimethylpyrazol-1-yl-\k<i>N</i>^2^)ethyl]amine-\
\k<i>N</i>}palladium azide monohydrate
;
_space_group_crystal_system monoclinic
_space_group_IT_number 14
_space_group_name_Hall '-P 2ybc'
_space_group_name_H-M_alt 'P 1 21/c 1'
_symmetry_space_group_name_Hall '-P 2ybc'
_symmetry_space_group_name_H-M 'P 1 21/c 1'
_atom_sites_solution_hydrogens mixed
_atom_sites_solution_primary direct
_atom_sites_solution_secondary difmap
_audit_creation_method SHELXL2014
_cell_angle_alpha 90
_cell_angle_beta 109.03(2)
_cell_angle_gamma 90
_cell_formula_units_Z 4
_cell_length_a 8.132(3)
_cell_length_b 22.851(5)
_cell_length_c 11.372(3)
_cell_measurement_reflns_used 65
_cell_measurement_temperature 296(2)
_cell_measurement_theta_max 12.55
_cell_measurement_theta_min 4.65
_cell_volume 1997.7(10)
_computing_cell_refinement
;
XSCANS (Siemens, 1996)
;
_computing_data_collection
;
XSCANS (Siemens, 1996)
;
_computing_data_reduction
;
XSCANS (Siemens, 1996)
;
_computing_molecular_graphics
;
SHELXTL (Sheldrick, 2008)
;
_computing_publication_material
;
SHELXTL (Sheldrick, 2008)
;
_computing_structure_refinement
;
SHELXL2014 (Sheldrick, 2008)
;
_computing_structure_solution
;
SHELXS2014 (Sheldrick, 2008)
;
_diffrn_ambient_temperature 296.0(10)
_diffrn_measured_fraction_theta_full 0.999
_diffrn_measured_fraction_theta_max 0.999
_diffrn_measurement_device_type 'Siemens P4'
_diffrn_measurement_method '2\q/\w scans'
_diffrn_radiation_monochromator graphite
_diffrn_radiation_type MoK\a
_diffrn_radiation_wavelength 0.71073
_diffrn_reflns_av_R_equivalents 0.0562
_diffrn_reflns_limit_h_max 10
_diffrn_reflns_limit_h_min -10
_diffrn_reflns_limit_k_max 1
_diffrn_reflns_limit_k_min -28
_diffrn_reflns_limit_l_max 14
_diffrn_reflns_limit_l_min -13
_diffrn_reflns_number 8431
_diffrn_reflns_theta_full 25.242
_diffrn_reflns_theta_max 26.261
_diffrn_reflns_theta_min 1.782
_diffrn_standards_decay_% 1
_diffrn_standards_interval_count 97
_diffrn_standards_number 3
_exptl_absorpt_coefficient_mu 0.958
_exptl_absorpt_correction_T_max 0.366
_exptl_absorpt_correction_T_min 0.266
_exptl_absorpt_correction_type psi-scan
_exptl_absorpt_process_details
;
(XSCANS; Siemens, 1996)
;
_exptl_crystal_colour Yellow
_exptl_crystal_density_diffrn 1.562
_exptl_crystal_description Prism
_exptl_crystal_F_000 960
_exptl_crystal_size_max 0.5
_exptl_crystal_size_mid 0.4
_exptl_crystal_size_min 0.4
_refine_diff_density_max 0.549
_refine_diff_density_min -1.036
_refine_ls_extinction_method none
_refine_ls_goodness_of_fit_ref 1.076
_refine_ls_hydrogen_treatment constr
_refine_ls_matrix_type full
_refine_ls_number_constraints 0
_refine_ls_number_parameters 248
_refine_ls_number_reflns 4032
_refine_ls_number_restraints 0
_refine_ls_restrained_S_all 1.076
_refine_ls_R_factor_all 0.0425
_refine_ls_R_factor_gt 0.0360
_refine_ls_shift/su_max 0.001
_refine_ls_shift/su_mean 0.000
_refine_ls_structure_factor_coef Fsqd
_refine_ls_weighting_details 'w=1/[\s^2^(Fo^2^)+(0.0346P)^2^+1.7119P] where P=(Fo^2^+2Fc^2^)/3'
_refine_ls_weighting_scheme calc
_refine_ls_wR_factor_gt 0.0910
_refine_ls_wR_factor_ref 0.0971
_reflns_number_gt 3528
_reflns_number_total 4032
_reflns_threshold_expression I>2\s(I)
_cod_data_source_file wm5076sup1.cif
_cod_data_source_block 4
_cod_original_cell_volume 1997.8(10)
_cod_database_code 2240284
_cod_database_fobs_code 2240284
_shelx_space_group_comment
;
The symmetry employed for this shelxl refinement is uniquely defined
by the following loop, which should always be used as a source of
symmetry information in preference to the above space-group names.
They are only intended as comments.
;
_shelxl_version_number 2.014

loop_
_space_group_symop_operation_xyz
'x, y, z'
'-x, y+1/2, -z+1/2'
'-x, -y, -z'
'x, -y-1/2, z-1/2'

loop_
_atom_site_type_symbol
_atom_site_label
_atom_site_fract_x
_atom_site_fract_y
_atom_site_fract_z
_atom_site_U_iso_or_equiv
_atom_site_adp_type
_atom_site_calc_flag
_atom_site_occupancy
Pd Pd1 0.35885(3) 0.66267(2) 0.24025(2) 0.04508(11) Uani d 1
N N1 0.1428(3) 0.62778(11) 0.1211(2) 0.0464(6) Uani d 1
N N2 -0.0024(3) 0.62721(12) 0.1552(3) 0.0517(6) Uani d 1
C C3 -0.1283(4) 0.59569(14) 0.0740(3) 0.0537(8) Uani d 1
C C4 -0.0629(4) 0.57587(15) -0.0140(3) 0.0565(8) Uani d 1
H H4A -0.1212 0.5534 -0.0832 0.068 Uiso calc 1
C C5 0.1059(4) 0.59528(13) 0.0184(3) 0.0464(7) Uani d 1
C C6 -0.3035(5) 0.5885(2) 0.0869(5) 0.0792(12) Uani d 1
H H6A -0.2931 0.5670 0.1616 0.119 Uiso calc 1
H H6B -0.3777 0.5675 0.0164 0.119 Uiso calc 1
H H6C -0.3526 0.6263 0.0913 0.119 Uiso calc 1
C C7 0.2369(5) 0.58174(18) -0.0428(4) 0.0643(9) Uani d 1
H H7A 0.1815 0.5620 -0.1201 0.096 Uiso calc 1
H H7B 0.3256 0.5570 0.0105 0.096 Uiso calc 1
H H7C 0.2885 0.6174 -0.0584 0.096 Uiso calc 1
C C8 0.0001(6) 0.65831(19) 0.2670(4) 0.0703(11) Uani d 1
H H8A -0.1165 0.6594 0.2723 0.084 Uiso calc 1
H H8B 0.0375 0.6983 0.2626 0.084 Uiso calc 1
C C9 0.1213(7) 0.6293(3) 0.3823(4) 0.0890(15) Uani d 1
H H9A 0.1389 0.6553 0.4528 0.107 Uiso calc 1
H H9B 0.0675 0.5938 0.3988 0.107 Uiso calc 1
N N10 0.2933(5) 0.61468(16) 0.3697(3) 0.0689(9) Uani d 1
H H10 0.2793 0.5781 0.3385 0.083 Uiso calc 1
N N11 0.5755(4) 0.69476(13) 0.3678(2) 0.0563(7) Uani d 1
N N12 0.6733(4) 0.65951(14) 0.4606(3) 0.0622(8) Uani d 1
C C13 0.8151(5) 0.6887(2) 0.5324(3) 0.0683(10) Uani d 1
C C14 0.8074(5) 0.7426(2) 0.4839(4) 0.0738(12) Uani d 1
H H14A 0.8889 0.7722 0.5131 0.089 Uiso calc 1
C C15 0.6568(5) 0.74619(17) 0.3827(3) 0.0597(9) Uani d 1
C C16 0.9454(7) 0.6607(3) 0.6430(4) 0.0970(17) Uani d 1
H H16A 1.0466 0.6852 0.6721 0.146 Uiso calc 1
H H16B 0.9778 0.6231 0.6199 0.146 Uiso calc 1
H H16C 0.8952 0.6560 0.7080 0.146 Uiso calc 1
C C17 0.5864(7) 0.79739(18) 0.3015(5) 0.0816(13) Uani d 1
H H17A 0.6404 0.8325 0.3426 0.122 Uiso calc 1
H H17B 0.4630 0.7997 0.2847 0.122 Uiso calc 1
H H17C 0.6103 0.7931 0.2247 0.122 Uiso calc 1
C C18 0.6068(7) 0.6028(2) 0.4785(4) 0.0870(15) Uani d 1
H H18A 0.6858 0.5846 0.5524 0.104 Uiso calc 1
H H18B 0.5994 0.5779 0.4078 0.104 Uiso calc 1
C C19 0.4296(7) 0.6086(3) 0.4921(4) 0.0988(18) Uani d 1
H H19A 0.4058 0.5744 0.5343 0.119 Uiso calc 1
H H19B 0.4278 0.6427 0.5427 0.119 Uiso calc 1
N N20 0.4246(4) 0.70475(14) 0.1065(3) 0.0600(7) Uani d 1
N N21 0.3172(4) 0.71867(13) 0.0122(3) 0.0589(7) Uani d 1
N N22 0.2246(6) 0.7317(2) -0.0830(4) 0.1040(15) Uani d 1
N N30 0.542(2) 0.4721(5) 0.2466(9) 0.203(6) Uani d 1
N N31 0.416(2) 0.4860(4) 0.2612(6) 0.157(6) Uani d 1
N N32 0.2861(19) 0.4965(4) 0.2913(8) 0.183(6) Uani d 1
O O1 0.9351(15) 0.4889(3) 0.3750(6) 0.244(5) Uani d 1
H H11 0.9691 0.4949 0.3136 0.366 Uiso d 1
H H12 0.8315 0.5015 0.3571 0.366 Uiso d 1

loop_
_atom_site_aniso_label
_atom_site_aniso_U_11
_atom_site_aniso_U_22
_atom_site_aniso_U_33
_atom_site_aniso_U_12
_atom_site_aniso_U_13
_atom_site_aniso_U_23
Pd1 0.04258(15) 0.05370(16) 0.03330(14) -0.01038(9) 0.00459(10) 0.00120(9)
N1 0.0367(12) 0.0553(15) 0.0446(13) -0.0056(11) 0.0099(11) -0.0003(11)
N2 0.0407(14) 0.0581(16) 0.0564(16) -0.0047(11) 0.0159(12) -0.0024(12)
C3 0.0363(15) 0.0486(17) 0.071(2) -0.0015(13) 0.0100(15) 0.0008(15)
C4 0.0394(16) 0.0531(18) 0.065(2) -0.0003(13) 0.0004(15) -0.0092(15)
C5 0.0367(14) 0.0488(16) 0.0464(16) 0.0012(12) 0.0033(12) -0.0028(13)
C6 0.0398(19) 0.083(3) 0.116(4) -0.0074(18) 0.027(2) -0.006(3)
C7 0.0514(19) 0.073(2) 0.065(2) -0.0005(17) 0.0144(17) -0.0200(18)
C8 0.063(2) 0.088(3) 0.071(3) -0.0140(19) 0.036(2) -0.013(2)
C9 0.084(3) 0.127(4) 0.062(2) -0.029(3) 0.031(2) 0.009(3)
N10 0.072(2) 0.082(2) 0.0445(15) -0.0231(17) 0.0080(15) 0.0131(15)
N11 0.0532(16) 0.0667(17) 0.0399(14) -0.0133(13) 0.0028(12) -0.0016(12)
N12 0.0562(18) 0.078(2) 0.0396(15) -0.0063(14) -0.0024(13) -0.0018(13)
C13 0.050(2) 0.100(3) 0.0449(18) -0.001(2) 0.0018(15) -0.022(2)
C14 0.056(2) 0.091(3) 0.064(2) -0.021(2) 0.0061(18) -0.028(2)
C15 0.0526(19) 0.068(2) 0.0548(19) -0.0141(16) 0.0129(16) -0.0172(16)
C16 0.068(3) 0.147(5) 0.053(2) 0.012(3) -0.012(2) -0.014(3)
C17 0.090(3) 0.060(2) 0.084(3) -0.021(2) 0.014(3) -0.003(2)
C18 0.091(3) 0.085(3) 0.057(2) -0.012(2) -0.014(2) 0.023(2)
C19 0.098(4) 0.135(4) 0.047(2) -0.042(3) 0.001(2) 0.033(2)
N20 0.0526(16) 0.078(2) 0.0443(15) -0.0160(14) 0.0094(14) 0.0058(14)
N21 0.0582(17) 0.0623(17) 0.0562(18) 0.0005(14) 0.0188(15) 0.0111(14)
N22 0.093(3) 0.124(4) 0.077(3) 0.006(3) 0.004(2) 0.048(3)
N30 0.361(17) 0.170(8) 0.121(6) -0.016(10) 0.140(9) 0.001(5)
N31 0.296(17) 0.101(5) 0.044(3) -0.072(9) 0.014(6) -0.004(3)
N32 0.293(15) 0.094(5) 0.087(6) -0.068(7) -0.041(6) 0.019(4)
O1 0.406(14) 0.215(7) 0.160(6) -0.041(8) 0.159(8) -0.020(5)

loop_
_atom_type_symbol
_atom_type_description
_atom_type_scat_dispersion_real
_atom_type_scat_dispersion_imag
_atom_type_scat_source
C C 0.0033 0.0016 'International Tables Vol C Tables 4.2.6.8 and 6.1.1.4'
H H 0.0000 0.0000 'International Tables Vol C Tables 4.2.6.8 and 6.1.1.4'
N N 0.0061 0.0033 'International Tables Vol C Tables 4.2.6.8 and 6.1.1.4'
O O 0.0106 0.0060 'International Tables Vol C Tables 4.2.6.8 and 6.1.1.4'
Pd Pd -0.9988 1.0072 'International Tables Vol C Tables 4.2.6.8 and 6.1.1.4'

loop_
_geom_angle_atom_site_label_1
_geom_angle_atom_site_label_2
_geom_angle_atom_site_label_3
_geom_angle
N1 Pd1 N20 93.98(11)
N1 Pd1 N11 176.78(11)
N20 Pd1 N11 89.15(12)
N1 Pd1 N10 84.03(12)
N20 Pd1 N10 175.99(14)
N11 Pd1 N10 92.80(12)
C5 N1 N2 106.1(2)
C5 N1 Pd1 135.4(2)
N2 N1 Pd1 117.6(2)
C3 N2 N1 110.3(3)
C3 N2 C8 131.0(3)
N1 N2 C8 118.7(3)
N2 C3 C4 107.0(3)
N2 C3 C6 122.1(4)
C4 C3 C6 130.9(3)
C3 C4 C5 107.1(3)
C3 C4 H4A 126.5
C5 C4 H4A 126.5
N1 C5 C4 109.5(3)
N1 C5 C7 122.4(3)
C4 C5 C7 128.0(3)
C3 C6 H6A 109.5
C3 C6 H6B 109.5
H6A C6 H6B 109.5
C3 C6 H6C 109.5
H6A C6 H6C 109.5
H6B C6 H6C 109.5
C5 C7 H7A 109.5
C5 C7 H7B 109.5
H7A C7 H7B 109.5
C5 C7 H7C 109.5
H7A C7 H7C 109.5
H7B C7 H7C 109.5
N2 C8 C9 111.4(4)
N2 C8 H8A 109.4
C9 C8 H8A 109.4
N2 C8 H8B 109.4
C9 C8 H8B 109.4
H8A C8 H8B 108.0
N10 C9 C8 112.5(3)
N10 C9 H9A 109.1
C8 C9 H9A 109.1
N10 C9 H9B 109.1
C8 C9 H9B 109.1
H9A C9 H9B 107.8
C19 N10 C9 111.7(4)
C19 N10 Pd1 116.0(3)
C9 N10 Pd1 115.0(3)
C19 N10 H10 104.1
C9 N10 H10 104.1
Pd1 N10 H10 104.1
C15 N11 N12 106.5(3)
C15 N11 Pd1 133.8(3)
N12 N11 Pd1 119.7(2)
C13 N12 N11 110.2(3)
C13 N12 C18 130.0(4)
N11 N12 C18 119.3(3)
C14 C13 N12 106.7(4)
C14 C13 C16 131.4(4)
N12 C13 C16 121.8(5)
C13 C14 C15 107.9(4)
C13 C14 H14A 126.1
C15 C14 H14A 126.1
N11 C15 C14 108.7(4)
N11 C15 C17 122.8(3)
C14 C15 C17 128.5(4)
C13 C16 H16A 109.5
C13 C16 H16B 109.5
H16A C16 H16B 109.5
C13 C16 H16C 109.5
H16A C16 H16C 109.5
H16B C16 H16C 109.5
C15 C17 H17A 109.5
C15 C17 H17B 109.5
H17A C17 H17B 109.5
C15 C17 H17C 109.5
H17A C17 H17C 109.5
H17B C17 H17C 109.5
N12 C18 C19 110.5(4)
N12 C18 H18A 109.5
C19 C18 H18A 109.5
N12 C18 H18B 109.5
C19 C18 H18B 109.5
H18A C18 H18B 108.1
N10 C19 C18 111.1(4)
N10 C19 H19A 109.4
C18 C19 H19A 109.4
N10 C19 H19B 109.4
C18 C19 H19B 109.4
H19A C19 H19B 108.0
N21 N20 Pd1 120.9(2)
N22 N21 N20 174.2(4)
N30 N31 N32 171.4(11)
H11 O1 H12 108.2

loop_
_geom_bond_atom_site_label_1
_geom_bond_atom_site_label_2
_geom_bond_distance
Pd1 N1 2.002(3)
Pd1 N20 2.014(3)
Pd1 N11 2.020(3)
Pd1 N10 2.041(3)
N1 C5 1.334(4)
N1 N2 1.358(4)
N2 C3 1.343(4)
N2 C8 1.451(5)
C3 C4 1.355(5)
C3 C6 1.488(5)
C4 C5 1.373(5)
C4 H4A 0.9300
C5 C7 1.483(5)
C6 H6A 0.9600
C6 H6B 0.9600
C6 H6C 0.9600
C7 H7A 0.9600
C7 H7B 0.9600
C7 H7C 0.9600
C8 C9 1.512(7)
C8 H8A 0.9700
C8 H8B 0.9700
C9 N10 1.490(6)
C9 H9A 0.9700
C9 H9B 0.9700
N10 C19 1.477(5)
N10 H10 0.9000
N11 C15 1.332(5)
N11 N12 1.360(4)
N12 C13 1.351(5)
N12 C18 1.443(5)
C13 C14 1.342(6)
C13 C16 1.498(6)
C14 C15 1.383(5)
C14 H14A 0.9300
C15 C17 1.485(6)
C16 H16A 0.9600
C16 H16B 0.9600
C16 H16C 0.9600
C17 H17A 0.9600
C17 H17B 0.9600
C17 H17C 0.9600
C18 C19 1.504(8)
C18 H18A 0.9700
C18 H18B 0.9700
C19 H19A 0.9700
C19 H19B 0.9700
N20 N21 1.184(4)
N21 N22 1.139(5)
N30 N31 1.129(16)
N31 N32 1.239(17)
O1 H11 0.8421
O1 H12 0.8503

loop_
_geom_hbond_atom_site_label_D
_geom_hbond_atom_site_label_H
_geom_hbond_atom_site_label_A
_geom_hbond_site_symmetry_A
_geom_hbond_distance_DH
_geom_hbond_distance_HA
_geom_hbond_distance_DA
_geom_hbond_angle_DHA
_geom_hbond_publ_flag
N10 H10 N32 . 0.90 1.95 2.838(11) 170.6 yes
N10 H10 N31 . 0.90 2.66 3.460(13) 148.3 yes
O1 H11 N32 1_655 0.84 2.67 3.295(19) 132.0 yes
O1 H12 N30 . 0.85 2.38 3.08(2) 139.9 yes

loop_
_geom_torsion_atom_site_label_1
_geom_torsion_atom_site_label_2
_geom_torsion_atom_site_label_3
_geom_torsion_atom_site_label_4
_geom_torsion
C5 N1 N2 C3 -1.0(4)
Pd1 N1 N2 C3 -171.8(2)
C5 N1 N2 C8 178.7(3)
Pd1 N1 N2 C8 7.9(4)
N1 N2 C3 C4 -0.2(4)
C8 N2 C3 C4 -179.8(4)
N1 N2 C3 C6 -178.9(3)
C8 N2 C3 C6 1.5(6)
N2 C3 C4 C5 1.3(4)
C6 C3 C4 C5 179.8(4)
N2 N1 C5 C4 1.8(4)
Pd1 N1 C5 C4 170.1(2)
N2 N1 C5 C7 -175.5(3)
Pd1 N1 C5 C7 -7.2(5)
C3 C4 C5 N1 -1.9(4)
C3 C4 C5 C7 175.2(3)
C3 N2 C8 C9 111.5(5)
N1 N2 C8 C9 -68.1(4)
N2 C8 C9 N10 46.9(5)
C8 C9 N10 C19 157.6(4)
C8 C9 N10 Pd1 22.7(5)
C15 N11 N12 C13 -0.4(4)
Pd1 N11 N12 C13 177.6(3)
C15 N11 N12 C18 172.2(4)
Pd1 N11 N12 C18 -9.9(5)
N11 N12 C13 C14 -0.5(5)
C18 N12 C13 C14 -172.0(5)
N11 N12 C13 C16 179.2(4)
C18 N12 C13 C16 7.7(7)
N12 C13 C14 C15 1.2(5)
C16 C13 C14 C15 -178.5(5)
N12 N11 C15 C14 1.1(4)
Pd1 N11 C15 C14 -176.5(3)
N12 N11 C15 C17 -177.7(4)
Pd1 N11 C15 C17 4.7(6)
C13 C14 C15 N11 -1.4(5)
C13 C14 C15 C17 177.3(4)
C13 N12 C18 C19 117.0(5)
N11 N12 C18 C19 -53.8(5)
C9 N10 C19 C18 -171.5(4)
Pd1 N10 C19 C18 -37.1(6)
N12 C18 C19 N10 80.6(5)
